data_1504695
loop_
_publ_author_name
'Nakamura, Itaru'
'Sato, Takuma'
'Terada, Masahiro'
'Yamamoto, Yoshinori'

_publ_section_title
;
 Chirality transfer in gold-catalyzed carbothiolation of o-alkynylphenyl
 1-arylethyl sulfides.
;
_journal_issue 13
_journal_name_full 'Organic letters'
_journal_page_first 2649
_journal_page_last 2651
_journal_paper_doi 10.1021/ol8007556
_journal_volume 10
_journal_year 2008
_chemical_absolute_configuration 'CHOOSE rm ad rmad syn or unk'
_chemical_formula_moiety 'C31 H28 Br O3 S2 '
_chemical_formula_sum 'C31 H28 Br O3 S2'
_chemical_formula_weight 592.58
_space_group_IT_number 4
_symmetry_cell_setting monoclinic
_symmetry_Int_Tables_number 4
_symmetry_space_group_name_Hall 'P 2yb'
_symmetry_space_group_name_H-M 'P 1 21 1'
_cell_angle_alpha 90.0000
_cell_angle_beta 99.9391(17)
_cell_angle_gamma 90.0000
_cell_formula_units_Z 2
_cell_length_a 14.010(4)
_cell_length_b 6.504(2)
_cell_length_c 14.749(5)
_cell_measurement_reflns_used 4582
_cell_measurement_temperature 173.1
_cell_measurement_theta_max 27.5
_cell_measurement_theta_min 3.0
_cell_volume 1323.8(7)
_computing_cell_refinement CrystalClear
_computing_data_collection CrystalClear
_computing_data_reduction CrystalStructure
_computing_publication_material 'CrystalStructure 3.8'
_computing_structure_refinement CRYSTALS
_computing_structure_solution SIR97
_diffrn_detector_area_resol_mean 28.57
_diffrn_measured_fraction_theta_full 0.995
_diffrn_measured_fraction_theta_max 0.995
_diffrn_measurement_device_type 'Rigaku Saturn'
_diffrn_measurement_method \w
_diffrn_radiation_type 'Mo K\a'
_diffrn_radiation_wavelength 0.71070
_diffrn_reflns_av_R_equivalents 0.047
_diffrn_reflns_limit_h_max 18
_diffrn_reflns_limit_h_min -18
_diffrn_reflns_limit_k_max 8
_diffrn_reflns_limit_k_min -8
_diffrn_reflns_limit_l_max 19
_diffrn_reflns_limit_l_min -19
_diffrn_reflns_number 20778
_diffrn_reflns_theta_full 27.48
_diffrn_reflns_theta_max 27.48
_exptl_absorpt_coefficient_mu 1.747
_exptl_absorpt_correction_T_max 0.769
_exptl_absorpt_correction_T_min 0.591
_exptl_absorpt_correction_type multi-scan
_exptl_absorpt_process_details 'Jacobson, R. (1998) Private communication'
_exptl_crystal_colour colorless
_exptl_crystal_density_diffrn 1.486
_exptl_crystal_density_method 'not measured'
_exptl_crystal_description prism
_exptl_crystal_F_000 610.00
_exptl_crystal_size_max 0.20
_exptl_crystal_size_mid 0.20
_exptl_crystal_size_min 0.15
_refine_diff_density_max 1.49
_refine_diff_density_min -1.04
_refine_ls_abs_structure_details 'Flack, H. D. (1983), Acta Cryst. A39, 876-881.  2750 Friedel Pairs'
_refine_ls_abs_structure_Flack -0.000(10)
_refine_ls_extinction_method none
_refine_ls_goodness_of_fit_ref 0.903
_refine_ls_hydrogen_treatment refall
_refine_ls_number_parameters 341
_refine_ls_number_reflns 6040
_refine_ls_R_factor_gt 0.0417
_refine_ls_shift/su_max 0.0533
_refine_ls_structure_factor_coef Fsqd
_refine_ls_weighting_details 'w = 1/[0.0007Fo^2^ + 1.0000\s(Fo^2^)]/(4Fo^2^)'
_refine_ls_weighting_scheme calc
_refine_ls_wR_factor_ref 0.1206
_reflns_number_gt 3667
_reflns_number_total 6040
_reflns_threshold_expression F^2^>2.0\s(F^2^)
_cod_data_source_file ol8007556-file001.cif
_cod_data_source_block '_naka070604'
_cod_original_cell_volume 1323.9(7)
_cod_original_formula_sum 'C31 H28 Br O3 S2 '
_cod_database_code 1504695

loop_
_symmetry_equiv_pos_site_id
_symmetry_equiv_pos_as_xyz
1 +X,+Y,+Z
2 -X,1/2+Y,-Z

loop_
_atom_site_label
_atom_site_type_symbol
_atom_site_fract_x
_atom_site_fract_y
_atom_site_fract_z
_atom_site_U_iso_or_equiv
_atom_site_adp_type
_atom_site_occupancy
_atom_site_symmetry_multiplicity
_atom_site_calc_flag
_atom_site_refinement_flags
Br(1) Br 0.56014(4) -0.04819(16) 0.34324(4) 0.05777(16) Uani 1.00 1 d .
S(1) S -0.07604(8) -0.0415(2) 0.42678(7) 0.0378(2) Uani 1.00 1 d .
S(2) S 0.27601(9) 0.7247(2) 0.30412(8) 0.0389(3) Uani 1.00 1 d .
O(1) O 0.1813(2) 0.6475(4) 0.2364(2) 0.0348(8) Uani 1.00 1 d .
O(2) O 0.2515(2) 0.7745(5) 0.3912(2) 0.0531(11) Uani 1.00 1 d .
O(3) O 0.3129(2) 0.8766(4) 0.2497(2) 0.0533(10) Uani 1.00 1 d .
C(1) C -0.1653(3) -0.2257(6) 0.3927(2) 0.0314(12) Uani 1.00 1 d .
C(2) C -0.2061(3) -0.3585(7) 0.4492(3) 0.0434(14) Uani 1.00 1 d .
C(3) C -0.2746(3) -0.4998(8) 0.4078(3) 0.0506(17) Uani 1.00 1 d .
C(4) C -0.3001(3) -0.5052(8) 0.3147(3) 0.0463(15) Uani 1.00 1 d .
C(5) C -0.2604(3) -0.3716(6) 0.2597(3) 0.0363(13) Uani 1.00 1 d .
C(6) C -0.1912(3) -0.2287(6) 0.2964(2) 0.0284(11) Uani 1.00 1 d .
C(7) C -0.1378(2) -0.0800(6) 0.2517(2) 0.0269(10) Uani 1.00 1 d .
C(8) C -0.0740(3) 0.0268(6) 0.3124(2) 0.0305(11) Uani 1.00 1 d .
C(9) C -0.1599(2) -0.0300(8) 0.1506(2) 0.0304(10) Uani 1.00 1 d .
C(10) C -0.1572(3) -0.2140(6) 0.0869(3) 0.0312(12) Uani 1.00 1 d .
C(11) C -0.2348(3) -0.2633(8) 0.0145(3) 0.0446(14) Uani 1.00 1 d .
C(12) C -0.2313(4) -0.4299(8) -0.0425(3) 0.0505(16) Uani 1.00 1 d .
C(13) C -0.1482(4) -0.5509(10) -0.0288(2) 0.0549(15) Uani 1.00 1 d .
C(14) C -0.0695(4) -0.5074(8) 0.0432(3) 0.0533(17) Uani 1.00 1 d .
C(15) C -0.0751(3) -0.3387(7) 0.1008(3) 0.0411(14) Uani 1.00 1 d .
C(16) C -0.2559(3) 0.0933(8) 0.1295(3) 0.0512(16) Uani 1.00 1 d .
C(17) C -0.0049(2) 0.1875(6) 0.2959(2) 0.0281(11) Uani 1.00 1 d .
C(18) C -0.0052(3) 0.3796(6) 0.3372(2) 0.0326(12) Uani 1.00 1 d .
C(19) C 0.0582(3) 0.5303(6) 0.3224(2) 0.0310(11) Uani 1.00 1 d .
C(20) C 0.1235(2) 0.4880(6) 0.2648(2) 0.0300(11) Uani 1.00 1 d .
C(21) C 0.1287(3) 0.2989(7) 0.2240(3) 0.0378(13) Uani 1.00 1 d .
C(22) C 0.0641(3) 0.1476(6) 0.2413(3) 0.0350(12) Uani 1.00 1 d .
C(23) C 0.3522(3) 0.5075(6) 0.3159(3) 0.0338(12) Uani 1.00 1 d .
C(24) C 0.3737(3) 0.4069(7) 0.4007(3) 0.0464(15) Uani 1.00 1 d .
C(25) C 0.4358(3) 0.2379(8) 0.4096(3) 0.0470(15) Uani 1.00 1 d .
C(26) C 0.4743(3) 0.1787(7) 0.3348(3) 0.0386(13) Uani 1.00 1 d .
C(27) C 0.4535(3) 0.2773(8) 0.2515(3) 0.0472(15) Uani 1.00 1 d .
C(28) C 0.3915(3) 0.4473(10) 0.2416(3) 0.0441(13) Uani 1.00 1 d .
C(29) C 0.5009(8) 0.476(2) 0.0218(5) 0.069(3) Uiso 0.50 1 d P
C(30) C 0.5073(10) 0.6645(18) -0.0315(8) 0.074(3) Uiso 0.50 1 d P
C(31) C 0.5151(10) 0.3060(18) -0.0431(9) 0.081(4) Uiso 0.50 1 d P
H(1) H -0.1881 -0.3528 0.5142 0.053 Uiso 1.00 1 c R
H(2) H -0.3034 -0.5932 0.4446 0.063 Uiso 1.00 1 c R
H(3) H -0.3464 -0.6034 0.2871 0.056 Uiso 1.00 1 c R
H(4) H -0.2807 -0.3772 0.1949 0.044 Uiso 1.00 1 c R
H(5) H -0.2912 -0.1795 0.0046 0.053 Uiso 1.00 1 c R
H(6) H -0.2841 -0.4605 -0.0901 0.061 Uiso 1.00 1 c R
H(7) H -0.1445 -0.6655 -0.0679 0.067 Uiso 1.00 1 c R
H(8) H -0.0132 -0.5914 0.0521 0.066 Uiso 1.00 1 c R
H(9) H -0.0226 -0.3089 0.1490 0.050 Uiso 1.00 1 c R
H(10) H -0.0504 0.4066 0.3769 0.039 Uiso 1.00 1 c R
H(11) H 0.0579 0.6609 0.3512 0.036 Uiso 1.00 1 c R
H(12) H 0.1745 0.2737 0.1847 0.046 Uiso 1.00 1 c R
H(13) H 0.0676 0.0146 0.2155 0.042 Uiso 1.00 1 c R
H(14) H 0.3458 0.4521 0.4515 0.056 Uiso 1.00 1 c R
H(15) H 0.4512 0.1663 0.4664 0.055 Uiso 1.00 1 c R
H(16) H 0.4811 0.2307 0.2007 0.058 Uiso 1.00 1 c R
H(17) H 0.3774 0.5195 0.1849 0.053 Uiso 1.00 1 c R
H(18) H -0.1074 0.0650 0.1384 0.036 Uiso 1.00 1 c R
H(19) H -0.2414 0.2404 0.1365 0.062 Uiso 1.00 1 c R
H(20) H -0.2983 0.0525 0.1726 0.062 Uiso 1.00 1 c R
H(21) H -0.2884 0.0657 0.0663 0.062 Uiso 1.00 1 c R

loop_
_atom_site_aniso_label
_atom_site_aniso_U_11
_atom_site_aniso_U_22
_atom_site_aniso_U_33
_atom_site_aniso_U_12
_atom_site_aniso_U_13
_atom_site_aniso_U_23
Br(1) 0.0484(3) 0.0502(3) 0.0709(3) 0.0124(3) -0.0005(2) 0.0008(3)
S(1) 0.0421(5) 0.0445(6) 0.0267(5) 0.0036(7) 0.0052(4) -0.0038(6)
S(2) 0.0391(6) 0.0286(6) 0.0447(7) -0.0036(5) -0.0048(5) -0.0042(5)
O(1) 0.0378(18) 0.0295(17) 0.0339(17) -0.0036(14) -0.0030(14) 0.0024(13)
O(2) 0.058(2) 0.049(2) 0.049(2) 0.0035(18) 0.0008(17) -0.0173(17)
O(3) 0.053(2) 0.0325(19) 0.070(2) -0.0133(15) -0.0007(18) 0.0091(16)
C(1) 0.027(2) 0.035(2) 0.033(2) 0.0066(19) 0.0080(18) 0.0039(19)
C(2) 0.050(3) 0.050(3) 0.034(2) 0.013(2) 0.017(2) 0.010(2)
C(3) 0.054(3) 0.048(3) 0.057(3) -0.004(2) 0.029(2) 0.011(2)
C(4) 0.044(2) 0.050(3) 0.047(2) -0.010(2) 0.014(2) 0.005(2)
C(5) 0.036(2) 0.037(2) 0.037(2) 0.002(2) 0.009(2) 0.000(2)
C(6) 0.029(2) 0.029(2) 0.027(2) 0.0053(18) 0.0074(17) -0.0012(18)
C(7) 0.0245(19) 0.029(2) 0.027(2) 0.0031(18) 0.0036(16) -0.0006(18)
C(8) 0.029(2) 0.033(2) 0.030(2) 0.0066(18) 0.0058(18) -0.0020(18)
C(9) 0.031(2) 0.028(2) 0.031(2) -0.006(2) 0.0018(16) 0.006(2)
C(10) 0.031(2) 0.030(2) 0.034(2) -0.0068(19) 0.0072(19) 0.0077(19)
C(11) 0.049(3) 0.045(3) 0.040(2) -0.009(2) 0.007(2) 0.001(2)
C(12) 0.060(3) 0.059(3) 0.034(2) -0.016(2) 0.013(2) -0.010(2)
C(13) 0.095(4) 0.043(2) 0.030(2) -0.025(3) 0.021(2) -0.010(2)
C(14) 0.073(3) 0.039(3) 0.052(3) 0.007(2) 0.023(2) 0.005(2)
C(15) 0.054(3) 0.034(2) 0.037(2) 0.002(2) 0.013(2) -0.003(2)
C(16) 0.060(3) 0.037(2) 0.057(3) 0.008(2) 0.010(2) 0.011(2)
C(17) 0.027(2) 0.026(2) 0.028(2) 0.0012(18) -0.0034(17) -0.0019(18)
C(18) 0.033(2) 0.034(2) 0.030(2) 0.011(2) 0.0053(19) -0.0022(18)
C(19) 0.036(2) 0.028(2) 0.027(2) 0.0083(19) -0.0016(19) -0.0053(17)
C(20) 0.0244(19) 0.032(2) 0.031(2) 0.0036(19) -0.0049(16) -0.0032(19)
C(21) 0.035(2) 0.035(2) 0.045(2) 0.002(2) 0.011(2) -0.010(2)
C(22) 0.033(2) 0.026(2) 0.048(2) 0.0011(19) 0.010(2) -0.012(2)
C(23) 0.029(2) 0.031(2) 0.039(2) -0.0084(18) -0.0014(19) 0.001(2)
C(24) 0.050(2) 0.049(3) 0.040(2) -0.000(2) 0.007(2) -0.005(2)
C(25) 0.048(3) 0.046(3) 0.044(2) 0.005(2) -0.002(2) 0.011(2)
C(26) 0.030(2) 0.036(2) 0.047(2) -0.005(2) -0.001(2) -0.001(2)
C(27) 0.046(2) 0.050(3) 0.049(3) 0.002(2) 0.019(2) 0.002(2)
C(28) 0.046(2) 0.046(2) 0.042(2) 0.004(3) 0.010(2) 0.004(3)

loop_
_atom_type_symbol
_atom_type_description
_atom_type_scat_dispersion_real
_atom_type_scat_dispersion_imag
_atom_type_scat_source
C C 0.003 0.002
;
International Tables for Crystallography
(1992, Vol. C, Tables 4.2.6.8 and 6.1.1.4)
;
H H 0.000 0.000
;
International Tables for Crystallography
(1992, Vol. C, Table 6.1.1.4)
;
O O 0.011 0.006
;
International Tables for Crystallography
(1992, Vol. C, Tables 4.2.6.8 and 6.1.1.4)
;
S S 0.125 0.123
;
International Tables for Crystallography
(1992, Vol. C, Tables 4.2.6.8 and 6.1.1.4)
;
Br Br -0.290 2.459
;
International Tables for Crystallography
(1992, Vol. C, Tables 4.2.6.8 and 6.1.1.4)
;

loop_
_geom_angle_atom_site_label_1
_geom_angle_atom_site_label_2
_geom_angle_atom_site_label_3
_geom_angle
_geom_angle_publ_flag
_geom_angle_site_symmetry_3
C(1) S(1) C(8) 91.5(2) yes .
O(1) S(2) O(2) 109.39(19) yes .
O(1) S(2) O(3) 102.02(18) yes .
O(1) S(2) C(23) 103.46(18) yes .
O(2) S(2) O(3) 121.2(2) yes .
O(2) S(2) C(23) 109.3(2) yes .
O(3) S(2) C(23) 109.8(2) yes .
S(2) O(1) C(20) 119.9(2) yes .
S(1) C(1) C(2) 127.1(3) yes .
S(1) C(1) C(6) 110.4(3) yes .
C(2) C(1) C(6) 122.5(3) yes .
C(1) C(2) C(3) 118.1(4) yes .
C(2) C(3) C(4) 120.1(5) yes .
C(3) C(4) C(5) 121.3(4) yes .
C(4) C(5) C(6) 121.5(4) yes .
C(1) C(6) C(5) 116.5(4) yes .
C(1) C(6) C(7) 112.8(3) yes .
C(5) C(6) C(7) 130.7(3) yes .
C(6) C(7) C(8) 112.2(3) yes .
C(6) C(7) C(9) 124.1(3) yes .
C(8) C(7) C(9) 123.2(3) yes .
S(1) C(8) C(7) 113.0(3) yes .
S(1) C(8) C(17) 117.4(2) yes .
C(7) C(8) C(17) 129.6(3) yes .
C(7) C(9) C(10) 114.7(3) yes .
C(7) C(9) C(16) 109.5(3) yes .
C(10) C(9) C(16) 113.2(3) yes .
C(9) C(10) C(11) 122.8(3) yes .
C(9) C(10) C(15) 118.2(3) yes .
C(11) C(10) C(15) 118.9(4) yes .
C(10) C(11) C(12) 122.1(4) yes .
C(11) C(12) C(13) 118.3(4) yes .
C(12) C(13) C(14) 121.2(5) yes .
C(13) C(14) C(15) 119.5(5) yes .
C(10) C(15) C(14) 119.9(4) yes .
C(8) C(17) C(18) 120.9(3) yes .
C(8) C(17) C(22) 120.5(3) yes .
C(18) C(17) C(22) 118.6(4) yes .
C(17) C(18) C(19) 121.6(4) yes .
C(18) C(19) C(20) 118.3(4) yes .
O(1) C(20) C(19) 120.5(3) yes .
O(1) C(20) C(21) 116.5(3) yes .
C(19) C(20) C(21) 122.6(4) yes .
C(20) C(21) C(22) 117.8(4) yes .
C(17) C(22) C(21) 121.1(4) yes .
S(2) C(23) C(24) 119.8(3) yes .
S(2) C(23) C(28) 118.2(3) yes .
C(24) C(23) C(28) 122.0(4) yes .
C(23) C(24) C(25) 119.2(4) yes .
C(24) C(25) C(26) 118.3(4) yes .
Br(1) C(26) C(25) 120.1(3) yes .
Br(1) C(26) C(27) 117.2(3) yes .
C(25) C(26) C(27) 122.7(4) yes .
C(26) C(27) C(28) 119.6(4) yes .
C(23) C(28) C(27) 118.2(4) yes .
C(30) C(29) C(31) 104.3(9) yes .
C(29) C(30) C(31) 94.5(10) yes 2_655
C(29) C(31) C(30) 85.3(10) yes 2_645
C(1) C(2) H(1) 121.1(5) no .
C(3) C(2) H(1) 120.8(6) no .
C(2) C(3) H(2) 120.0(5) no .
C(4) C(3) H(2) 119.9(5) no .
C(3) C(4) H(3) 119.4(6) no .
C(5) C(4) H(3) 119.3(5) no .
C(4) C(5) H(4) 119.3(5) no .
C(6) C(5) H(4) 119.2(5) no .
C(7) C(9) H(18) 106.2 no .
C(10) C(9) H(18) 106.1 no .
C(16) C(9) H(18) 106.5 no .
C(10) C(11) H(5) 119.5(5) no .
C(12) C(11) H(5) 118.3(5) no .
C(11) C(12) H(6) 120.7(6) no .
C(13) C(12) H(6) 121.0(6) no .
C(12) C(13) H(7) 119.3(5) no .
C(14) C(13) H(7) 119.5(6) no .
C(13) C(14) H(8) 120.5(5) no .
C(15) C(14) H(8) 119.9(5) no .
C(10) C(15) H(9) 120.3(5) no .
C(14) C(15) H(9) 119.9(5) no .
C(9) C(16) H(19) 109.1 no .
C(9) C(16) H(20) 109.4 no .
C(9) C(16) H(21) 109.9 no .
H(19) C(16) H(20) 109.5 no .
H(19) C(16) H(21) 109.5 no .
H(20) C(16) H(21) 109.5 no .
C(17) C(18) H(10) 119.3(5) no .
C(19) C(18) H(10) 119.1(4) no .
C(18) C(19) H(11) 121.1(5) no .
C(20) C(19) H(11) 120.6(5) no .
C(20) C(21) H(12) 120.9(5) no .
C(22) C(21) H(12) 121.3(5) no .
C(17) C(22) H(13) 119.5(5) no .
C(21) C(22) H(13) 119.4(5) no .
C(23) C(24) H(14) 120.5(5) no .
C(25) C(24) H(14) 120.3(5) no .
C(24) C(25) H(15) 120.8(6) no .
C(26) C(25) H(15) 120.9(6) no .
C(26) C(27) H(16) 120.3(5) no .
C(28) C(27) H(16) 120.1(5) no .
C(23) C(28) H(17) 120.9(6) no .
C(27) C(28) H(17) 120.8(6) no .

loop_
_geom_bond_atom_site_label_1
_geom_bond_atom_site_label_2
_geom_bond_distance
_geom_bond_publ_flag
_geom_bond_site_symmetry_2
Br(1) C(26) 1.894(4) yes .
S(1) C(1) 1.742(4) yes .
S(1) C(8) 1.749(4) yes .
S(2) O(1) 1.598(3) yes .
S(2) O(2) 1.423(3) yes .
S(2) O(3) 1.424(3) yes .
S(2) C(23) 1.761(4) yes .
O(1) C(20) 1.423(5) yes .
C(1) C(2) 1.390(6) yes .
C(1) C(6) 1.404(5) yes .
C(2) C(3) 1.391(7) yes .
C(3) C(4) 1.359(7) yes .
C(4) C(5) 1.370(7) yes .
C(5) C(6) 1.385(5) yes .
C(6) C(7) 1.448(6) yes .
C(7) C(8) 1.345(5) yes .
C(7) C(9) 1.506(5) yes .
C(8) C(17) 1.474(6) yes .
C(9) C(10) 1.526(6) yes .
C(9) C(16) 1.550(6) yes .
C(10) C(11) 1.423(6) yes .
C(10) C(15) 1.394(6) yes .
C(11) C(12) 1.377(7) yes .
C(12) C(13) 1.390(8) yes .
C(13) C(14) 1.421(6) yes .
C(14) C(15) 1.398(7) yes .
C(17) C(18) 1.390(5) yes .
C(17) C(22) 1.385(6) yes .
C(18) C(19) 1.365(6) yes .
C(19) C(20) 1.379(6) yes .
C(20) C(21) 1.377(6) yes .
C(21) C(22) 1.390(6) yes .
C(23) C(24) 1.397(6) yes .
C(23) C(28) 1.365(6) yes .
C(24) C(25) 1.395(7) yes .
C(25) C(26) 1.364(7) yes .
C(26) C(27) 1.372(7) yes .
C(27) C(28) 1.399(7) yes .
C(29) C(30) 1.467(17) yes .
C(29) C(31) 1.499(17) yes .
C(30) C(31) 1.508(19) yes 2_655
C(2) H(1) 0.950(6) no .
C(3) H(2) 0.950(7) no .
C(4) H(3) 0.950(6) no .
C(5) H(4) 0.950(6) no .
C(9) H(18) 1.000 no .
C(11) H(5) 0.950(7) no .
C(12) H(6) 0.950(7) no .
C(13) H(7) 0.950(8) no .
C(14) H(8) 0.950(7) no .
C(15) H(9) 0.950(6) no .
C(16) H(19) 0.980 no .
C(16) H(20) 0.980 no .
C(16) H(21) 0.980 no .
C(18) H(10) 0.950(6) no .
C(19) H(11) 0.950(6) no .
C(21) H(12) 0.950(7) no .
C(22) H(13) 0.950(6) no .
C(24) H(14) 0.950(7) no .
C(25) H(15) 0.950(7) no .
C(27) H(16) 0.950(7) no .
C(28) H(17) 0.950(7) no .
